data_9000575
loop_
_publ_author_name
'Higgins, J. B.'
'Ribbe, P. H.'

_publ_section_title
;
 The structure of malayaite, CaSnOSiO4, a tin analog of titanite
 Note: sample is from Red-a-Ven mine, Meldon, Devonshire, England
;
_journal_name_full 'American Mineralogist'
_journal_page_first 801
_journal_page_last 806
_journal_volume 62
_journal_year 1977
_chemical_formula_sum 'Ca O5 Si Sn0.95 Ti0.05'
_chemical_name_mineral Malayaite
_space_group_IT_number 15
_symmetry_space_group_name_Hall '-A 2yab'
_symmetry_space_group_name_H-M 'A 1 2/n 1'
_cell_angle_alpha 90
_cell_angle_beta 113.3
_cell_angle_gamma 90
_cell_length_a 7.149
_cell_length_b 8.906
_cell_length_c 6.667
_cell_formula_units_Z 4
_cell_volume 389.863
_database_code_amcsd 0000586
_exptl_crystal_density_diffrn 4.486
_cod_original_sg_symbol_H-M 'A 1 2/a 1'
_cod_original_formula_sum 'Ca (Sn.95 Ti.05) Si O5'
_cod_database_code 9000575

loop_
_space_group_symop_operation_xyz
x,y,z
x,1/2+y,1/2+z
1/2+x,1/2-y,z
1/2+x,-y,1/2+z
1/2-x,y,1/2-z
1/2-x,1/2+y,-z
-x,1/2-y,1/2-z
-x,-y,-z

loop_
_atom_site_aniso_label
_atom_site_aniso_U_11
_atom_site_aniso_U_22
_atom_site_aniso_U_33
_atom_site_aniso_U_12
_atom_site_aniso_U_13
_atom_site_aniso_U_23
Ca 0.02970 0.00321 0.00836 0.00000 -0.00306 0.00000
Sn 0.00459 0.00563 0.00703 -0.00059 0.00163 -0.00028
Ti 0.00459 0.00563 0.00703 -0.00059 0.00163 -0.00028
Si 0.00699 0.00080 0.00551 0.00000 0.00204 0.00000
O1 0.00612 0.00362 0.01425 0.00000 0.00509 0.00000
O2 0.00743 0.00964 0.00722 0.00207 0.00143 0.00111
O3 0.00852 0.00723 0.00874 0.00296 0.00530 -0.00055

loop_
_atom_site_label
_atom_site_fract_x
_atom_site_fract_y
_atom_site_fract_z
_atom_site_occupancy
Ca 0.25000 0.91170 0.75000 1.00000
Sn 0.50000 0.75000 0.25000 0.95000
Ti 0.50000 0.75000 0.25000 0.05000
Si 0.75000 0.93350 0.75000 1.00000
O1 0.75000 0.83670 0.25000 1.00000
O2 0.91250 0.81710 0.92550 1.00000
O3 0.37240 0.96140 0.14140 1.00000

loop_
_cod_related_entry_id
_cod_related_entry_database
_cod_related_entry_code
1 AMCSD 0000586
